data_7115114
loop_
_publ_author_name
'Davies, Robert P.'
'Linton, David J.'
'Snaith, Ronald'
'Wheatley, Andrew E. H.'

_publ_section_title
;
 Selective oxygen capture in lithium zincate chemistry: the syntheses and
 solid-state structures of (\m-O)Zn4[N(2-C5H4N)Bz]6 and
 But(\m3-O)Li3(\m6-O)Zn3[N(2-C5H4N)Me]6 (Bz = benzyl)
;
_journal_issue 18
_journal_name_full 'Chemical Communications'
_journal_page_first 1819
_journal_paper_doi 10.1039/b005238h
_journal_year 2000
_chemical_formula_sum 'C79 H74 N12 O Zn4'
_chemical_formula_weight 1468.98
_chemical_name_systematic
; 
 ? 
;
_space_group_IT_number 206
_symmetry_cell_setting cubic
_symmetry_space_group_name_Hall '-I 2b 2c 3'
_symmetry_space_group_name_H-M 'I a -3'
_atom_sites_solution_hydrogens geom
_atom_sites_solution_primary direct
_atom_sites_solution_secondary difmap
_audit_creation_method SHELXL-97
_cell_angle_alpha 90.00
_cell_angle_beta 90.00
_cell_angle_gamma 90.00
_cell_formula_units_Z 16
_cell_length_a 30.8060(7)
_cell_length_b 30.8060(7)
_cell_length_c 30.8060(7)
_cell_measurement_temperature 180(2)
_cell_volume 29235.2(12)
_computing_structure_refinement 'SHELXL-97 (Sheldrick, 1997)'
_computing_structure_solution 'SHELXS-97 (Sheldrick, 1990)'
_diffrn_ambient_temperature 180(2)
_diffrn_measured_fraction_theta_full 0.998
_diffrn_measured_fraction_theta_max 0.998
_diffrn_radiation_monochromator graphite
_diffrn_radiation_source 'fine-focus sealed tube'
_diffrn_radiation_type MoK\a
_diffrn_radiation_wavelength 0.71069
_diffrn_reflns_av_R_equivalents 0.0886
_diffrn_reflns_av_sigmaI/netI 0.1698
_diffrn_reflns_limit_h_max 36
_diffrn_reflns_limit_h_min -36
_diffrn_reflns_limit_k_max 25
_diffrn_reflns_limit_k_min -25
_diffrn_reflns_limit_l_max 25
_diffrn_reflns_limit_l_min -25
_diffrn_reflns_number 8240
_diffrn_reflns_theta_full 25.02
_diffrn_reflns_theta_max 25.02
_diffrn_reflns_theta_min 1.32
_exptl_absorpt_coefficient_mu 1.350
_exptl_absorpt_correction_T_max 0.7466
_exptl_absorpt_correction_T_min 0.7290
_exptl_crystal_density_diffrn 1.335
_exptl_crystal_density_method 'not measured'
_exptl_crystal_F_000 12160
_exptl_crystal_size_max 0.25
_exptl_crystal_size_mid 0.23
_exptl_crystal_size_min 0.23
_refine_diff_density_max 1.301
_refine_diff_density_min -1.446
_refine_diff_density_rms 0.385
_refine_ls_extinction_coef 0.00144(13)
_refine_ls_extinction_expression Fc^*^=kFc[1+0.001xFc^2^\l^3^/sin(2\q)]^-1/4^
_refine_ls_extinction_method SHELXL
_refine_ls_goodness_of_fit_ref 0.993
_refine_ls_hydrogen_treatment mixed
_refine_ls_matrix_type full
_refine_ls_number_parameters 276
_refine_ls_number_reflns 4297
_refine_ls_number_restraints 0
_refine_ls_restrained_S_all 0.993
_refine_ls_R_factor_all 0.1941
_refine_ls_R_factor_gt 0.0849
_refine_ls_shift/su_max 0.004
_refine_ls_shift/su_mean 0.000
_refine_ls_structure_factor_coef Fsqd
_refine_ls_weighting_details 'calc w=1/[\s^2^(Fo^2^)+(0.1442P)^2^+0.0000P] where P=(Fo^2^+2Fc^2^)/3'
_refine_ls_weighting_scheme calc
_refine_ls_wR_factor_gt 0.1987
_refine_ls_wR_factor_ref 0.2608
_reflns_number_gt 1963
_reflns_number_total 4297
_reflns_threshold_expression >2sigma(I)
_cod_data_source_file b005238h.txt
_cod_data_source_block rs0027
_cod_depositor_comments
;
The following automatic conversions were performed:

'_symmetry_cell_setting' value 'Cubic' changed to 'cubic' according
to
/usr/data/users/saulius/automatic-downloads/retrospective/RSC/lib/dictionaries/cif_core.dic
dictionary named 'cif_core.dic' version 2.4.2 from 2011-04-26.

Automatic conversion script
Id: cif_fix_values 2281 2013-09-26 08:29:07Z andrius 
;
_cod_original_sg_symbol_H-M Ia3
_cod_database_code 7115114

loop_
_symmetry_equiv_pos_as_xyz
'x, y, z'
'x, -y, -z+1/2'
'-x+1/2, y, -z'
'-x, -y+1/2, z'
'z, x, y'
'z, -x, -y+1/2'
'-z+1/2, x, -y'
'-z, -x+1/2, y'
'y, z, x'
'y, -z, -x+1/2'
'-y+1/2, z, -x'
'-y, -z+1/2, x'
'x+1/2, y+1/2, z+1/2'
'x+1/2, -y+1/2, -z+1'
'-x+1, y+1/2, -z+1/2'
'-x+1/2, -y+1, z+1/2'
'z+1/2, x+1/2, y+1/2'
'z+1/2, -x+1/2, -y+1'
'-z+1, x+1/2, -y+1/2'
'-z+1/2, -x+1, y+1/2'
'y+1/2, z+1/2, x+1/2'
'y+1/2, -z+1/2, -x+1'
'-y+1, z+1/2, -x+1/2'
'-y+1/2, -z+1, x+1/2'
'-x, -y, -z'
'-x, y, z-1/2'
'x-1/2, -y, z'
'x, y-1/2, -z'
'-z, -x, -y'
'-z, x, y-1/2'
'z-1/2, -x, y'
'z, x-1/2, -y'
'-y, -z, -x'
'-y, z, x-1/2'
'y-1/2, -z, x'
'y, z-1/2, -x'
'-x+1/2, -y+1/2, -z+1/2'
'-x+1/2, y+1/2, z'
'x, -y+1/2, z+1/2'
'x+1/2, y, -z+1/2'
'-z+1/2, -x+1/2, -y+1/2'
'-z+1/2, x+1/2, y'
'z, -x+1/2, y+1/2'
'z+1/2, x, -y+1/2'
'-y+1/2, -z+1/2, -x+1/2'
'-y+1/2, z+1/2, x'
'y, -z+1/2, x+1/2'
'y+1/2, z, -x+1/2'

loop_
_atom_site_label
_atom_site_type_symbol
_atom_site_fract_x
_atom_site_fract_y
_atom_site_fract_z
_atom_site_U_iso_or_equiv
_atom_site_adp_type
_atom_site_occupancy
_atom_site_symmetry_multiplicity
_atom_site_calc_flag
_atom_site_refinement_flags
_atom_site_disorder_assembly
_atom_site_disorder_group
C1 C 0.0979(3) 0.2008(3) 0.0630(3) 0.056(2) Uani 1 1 d . . .
N1 N 0.1423(2) 0.1992(2) 0.0638(2) 0.0560(18) Uani 1 1 d . . .
O1 O 0.15548(16) 0.15548(16) 0.15548(16) 0.051(2) Uani 1 3 d S . .
Zn1A Zn 0.09837(3) 0.17921(3) 0.15502(3) 0.0536(5) Uani 1 1 d . . .
Zn2 Zn 0.19113(3) 0.19113(3) 0.19113(3) 0.0626(6) Uani 1 3 d S . .
C2 C 0.0779(3) 0.2262(3) 0.0311(3) 0.071(3) Uani 1 1 d . . .
H2A H 0.0472 0.2260 0.0283 0.085 Uiso 1 1 calc R . .
N2 N 0.1509(2) 0.2252(2) 0.2314(2) 0.0548(17) Uani 1 1 d . . .
C3 C 0.1025(4) 0.2513(3) 0.0038(3) 0.086(3) Uani 1 1 d . . .
H3A H 0.0887 0.2690 -0.0174 0.103 Uiso 1 1 calc R . .
N3 N 0.1001(2) 0.2402(2) 0.1775(2) 0.0583(18) Uani 1 1 d . . .
C4 C 0.1472(4) 0.2512(3) 0.0070(3) 0.085(3) Uani 1 1 d . . .
H4A H 0.1643 0.2693 -0.0111 0.102 Uiso 1 1 calc R . .
N4 N 0.0766(2) 0.1784(2) 0.0944(2) 0.0610(19) Uani 1 1 d . . .
C5 C 0.1658(3) 0.2248(3) 0.0364(3) 0.067(2) Uani 1 1 d . . .
H5A H 0.1966 0.2240 0.0381 0.081 Uiso 1 1 calc R . .
C6 C 0.0287(3) 0.1752(3) 0.0903(3) 0.068(3) Uani 1 1 d . . .
H6A H 0.0166 0.2050 0.0883 0.082 Uiso 1 1 calc R . .
H6B H 0.0170 0.1618 0.1170 0.082 Uiso 1 1 calc R . .
C7 C 0.0128(3) 0.1495(3) 0.0518(3) 0.058(2) Uani 1 1 d . . .
C8 C 0.0393(3) 0.1200(3) 0.0293(3) 0.068(2) Uani 1 1 d . . .
H8A H 0.0689 0.1165 0.0376 0.082 Uiso 1 1 calc R . .
C9 C 0.0230(4) 0.0963(3) -0.0042(3) 0.082(3) Uani 1 1 d . . .
H9A H 0.0412 0.0761 -0.0187 0.098 Uiso 1 1 calc R . .
C10 C -0.0192(4) 0.1011(3) -0.0173(3) 0.079(3) Uani 1 1 d . . .
H10A H -0.0300 0.0856 -0.0417 0.095 Uiso 1 1 calc R . .
C11 C -0.0457(4) 0.1289(4) 0.0055(3) 0.088(3) Uani 1 1 d . . .
H11A H -0.0754 0.1314 -0.0025 0.106 Uiso 1 1 calc R . .
C12 C -0.0301(3) 0.1534(3) 0.0401(3) 0.072(3) Uani 1 1 d . . .
H12A H -0.0488 0.1725 0.0554 0.086 Uiso 1 1 calc R . .
C13 C 0.1632(3) 0.2302(3) 0.2735(3) 0.062(2) Uani 1 1 d . . .
H13A H 0.1863 0.2125 0.2837 0.075 Uiso 1 1 calc R . .
C14 C 0.1455(3) 0.2581(3) 0.3016(3) 0.071(3) Uani 1 1 d . . .
H14A H 0.1551 0.2595 0.3309 0.085 Uiso 1 1 calc R . .
C15 C 0.1130(3) 0.2846(3) 0.2867(3) 0.075(3) Uani 1 1 d . . .
H15A H 0.1005 0.3056 0.3055 0.090 Uiso 1 1 calc R . .
C16 C 0.0987(3) 0.2810(3) 0.2454(3) 0.063(2) Uani 1 1 d . . .
H16A H 0.0767 0.3000 0.2352 0.076 Uiso 1 1 calc R . .
C17 C 0.1162(3) 0.2496(3) 0.2174(3) 0.057(2) Uani 1 1 d . . .
C18 C 0.0699(3) 0.2714(3) 0.1587(3) 0.066(2) Uani 1 1 d . . .
H18A H 0.0468 0.2775 0.1802 0.079 Uiso 1 1 calc R . .
H18B H 0.0559 0.2580 0.1330 0.079 Uiso 1 1 calc R . .
C19 C 0.0900(3) 0.3132(3) 0.1452(3) 0.065(2) Uani 1 1 d . . .
C20 C 0.0707(4) 0.3517(3) 0.1547(3) 0.084(3) Uani 1 1 d . . .
H20A H 0.0446 0.3522 0.1710 0.101 Uiso 1 1 calc R . .
C21 C 0.0897(5) 0.3913(4) 0.1402(5) 0.111(4) Uani 1 1 d . . .
H21A H 0.0764 0.4183 0.1467 0.133 Uiso 1 1 calc R . .
C22 C 0.1273(5) 0.3898(5) 0.1168(5) 0.121(5) Uani 1 1 d . . .
H22A H 0.1397 0.4158 0.1057 0.146 Uiso 1 1 calc R . .
C23 C 0.1470(4) 0.3514(5) 0.1094(4) 0.117(5) Uani 1 1 d . . .
H23A H 0.1742 0.3508 0.0950 0.140 Uiso 1 1 calc R . .
C24 C 0.1282(4) 0.3134(3) 0.1222(3) 0.082(3) Uani 1 1 d . . .
H24A H 0.1418 0.2866 0.1152 0.099 Uiso 1 1 calc R . .
C25 C 0.0017(8) 0.3053(6) -0.0897(7) 0.095(4) Uiso 0.33 1 d PG A -1
C26 C -0.0039(9) 0.2929(7) -0.1327(6) 0.095(4) Uiso 0.33 1 d PG A -1
C28 C -0.0062(10) 0.2492(8) -0.1435(5) 0.095(4) Uiso 0.33 1 d PG A -1
C27 C -0.0029(8) 0.2178(6) -0.1113(7) 0.095(4) Uiso 0.33 1 d PG A -1
C29 C 0.0026(11) 0.2301(7) -0.0683(6) 0.095(4) Uiso 0.33 1 d PG A -1
C30 C 0.0049(11) 0.2739(9) -0.0574(5) 0.095(4) Uiso 0.33 1 d PG A -1

loop_
_atom_site_aniso_label
_atom_site_aniso_U_11
_atom_site_aniso_U_22
_atom_site_aniso_U_33
_atom_site_aniso_U_23
_atom_site_aniso_U_13
_atom_site_aniso_U_12
C1 0.059(6) 0.062(5) 0.046(5) -0.013(4) -0.002(4) 0.005(5)
N1 0.067(5) 0.054(4) 0.048(4) 0.002(3) 0.002(4) 0.000(4)
O1 0.051(2) 0.051(2) 0.051(2) -0.001(2) -0.001(2) -0.001(2)
Zn1A 0.0511(7) 0.0578(7) 0.0518(7) -0.0016(5) -0.0034(4) 0.0016(5)
Zn2 0.0626(6) 0.0626(6) 0.0626(6) -0.0032(5) -0.0032(5) -0.0032(5)
C2 0.084(7) 0.058(5) 0.071(6) -0.004(5) -0.017(6) 0.018(5)
N2 0.063(4) 0.051(4) 0.050(4) -0.003(3) -0.003(3) -0.002(4)
C3 0.115(9) 0.074(7) 0.068(6) 0.024(6) -0.004(6) 0.029(7)
N3 0.064(4) 0.054(4) 0.057(4) -0.003(4) -0.006(4) 0.003(4)
C4 0.100(8) 0.082(7) 0.072(7) 0.018(6) 0.022(6) 0.015(6)
N4 0.052(4) 0.070(5) 0.061(5) -0.009(4) -0.003(4) 0.003(4)
C5 0.082(6) 0.059(5) 0.061(6) 0.006(5) 0.010(5) 0.001(5)
C6 0.057(6) 0.081(6) 0.066(6) -0.010(5) -0.004(5) 0.010(5)
C7 0.052(5) 0.070(6) 0.051(5) 0.003(4) -0.006(4) -0.001(5)
C8 0.065(6) 0.076(6) 0.064(6) -0.004(5) -0.004(5) 0.000(5)
C9 0.092(8) 0.076(7) 0.077(7) -0.018(6) 0.004(6) -0.005(6)
C10 0.089(8) 0.084(7) 0.065(6) -0.005(6) -0.006(6) -0.031(6)
C11 0.075(7) 0.117(9) 0.072(7) 0.008(7) -0.014(6) -0.001(7)
C12 0.063(6) 0.090(7) 0.062(6) -0.013(5) -0.011(5) 0.002(5)
C13 0.067(6) 0.063(6) 0.057(6) -0.001(5) -0.006(5) -0.010(5)
C14 0.083(7) 0.085(7) 0.043(5) -0.012(5) 0.000(5) -0.007(6)
C15 0.082(7) 0.085(7) 0.059(6) -0.016(5) 0.003(5) 0.004(6)
C16 0.057(5) 0.065(6) 0.067(6) -0.005(5) 0.004(5) 0.001(5)
C17 0.062(5) 0.052(5) 0.058(6) -0.004(4) -0.001(5) -0.009(5)
C18 0.068(6) 0.055(5) 0.074(6) -0.001(5) -0.013(5) 0.010(5)
C19 0.076(7) 0.061(6) 0.057(5) -0.006(5) -0.017(5) 0.018(5)
C20 0.088(7) 0.077(7) 0.087(7) -0.011(6) -0.014(6) 0.002(6)
C21 0.119(11) 0.087(9) 0.127(11) 0.018(8) -0.029(9) -0.002(8)
C22 0.118(12) 0.086(10) 0.160(14) 0.050(9) -0.033(10) -0.014(9)
C23 0.101(10) 0.128(12) 0.121(11) 0.055(9) 0.001(8) -0.002(9)
C24 0.093(8) 0.071(7) 0.083(7) 0.018(6) 0.002(6) 0.011(6)

loop_
_atom_type_symbol
_atom_type_description
_atom_type_scat_dispersion_real
_atom_type_scat_dispersion_imag
_atom_type_scat_source
C C 0.0033 0.0016 'International Tables Vol C Tables 4.2.6.8 and 6.1.1.4'
H H 0.0000 0.0000 'International Tables Vol C Tables 4.2.6.8 and 6.1.1.4'
N N 0.0061 0.0033 'International Tables Vol C Tables 4.2.6.8 and 6.1.1.4'
O O 0.0106 0.0060 'International Tables Vol C Tables 4.2.6.8 and 6.1.1.4'
Zn Zn 0.2839 1.4301 'International Tables Vol C Tables 4.2.6.8 and 6.1.1.4'

loop_
_geom_angle_atom_site_label_1
_geom_angle_atom_site_label_2
_geom_angle_atom_site_label_3
_geom_angle
_geom_angle_site_symmetry_1
_geom_angle_site_symmetry_3
N4 C1 N1 116.9(7) . .
N4 C1 C2 124.9(8) . .
N1 C1 C2 118.1(8) . .
C5 N1 C1 119.9(7) . .
C5 N1 Zn1A 114.1(6) . 9
C1 N1 Zn1A 125.5(6) . 9
Zn2 O1 Zn1A 108.4(2) . 5
Zn2 O1 Zn1A 108.4(2) . .
Zn1A O1 Zn1A 110.5(2) 5 .
Zn2 O1 Zn1A 108.4(2) . 9
Zn1A O1 Zn1A 110.5(2) 5 9
Zn1A O1 Zn1A 110.5(2) . 9
O1 Zn1A N4 108.3(3) . .
O1 Zn1A N3 109.4(3) . .
N4 Zn1A N3 110.2(3) . .
O1 Zn1A N1 105.05(19) . 5
N4 Zn1A N1 116.0(3) . 5
N3 Zn1A N1 107.6(3) . 5
O1 Zn1A Zn2 35.8(2) . .
N4 Zn1A Zn2 130.8(2) . .
N3 Zn1A Zn2 74.87(19) . .
N1 Zn1A Zn2 107.74(17) 5 .
O1 Zn1A Zn1A 34.75(11) . 5
N4 Zn1A Zn1A 113.7(2) . 5
N3 Zn1A Zn1A 130.46(19) . 5
N1 Zn1A Zn1A 72.13(19) 5 5
Zn2 Zn1A Zn1A 59.55(2) . 5
O1 Zn1A Zn1A 34.75(11) . 9
N4 Zn1A Zn1A 75.0(2) . 9
N3 Zn1A Zn1A 113.20(19) . 9
N1 Zn1A Zn1A 130.20(19) 5 9
Zn2 Zn1A Zn1A 59.55(2) . 9
Zn1A Zn1A Zn1A 60.0 5 9
O1 Zn2 N2 107.26(18) . 5
O1 Zn2 N2 107.26(18) . .
N2 Zn2 N2 111.59(17) 5 .
O1 Zn2 N2 107.26(18) . 9
N2 Zn2 N2 111.59(17) 5 9
N2 Zn2 N2 111.59(17) . 9
O1 Zn2 Zn1A 35.82(3) . 5
N2 Zn2 Zn1A 73.65(18) 5 5
N2 Zn2 Zn1A 109.22(18) . 5
N2 Zn2 Zn1A 132.40(19) 9 5
O1 Zn2 Zn1A 35.82(3) . .
N2 Zn2 Zn1A 132.40(19) 5 .
N2 Zn2 Zn1A 73.65(18) . .
N2 Zn2 Zn1A 109.22(18) 9 .
Zn1A Zn2 Zn1A 60.91(4) 5 .
O1 Zn2 Zn1A 35.82(3) . 9
N2 Zn2 Zn1A 109.22(18) 5 9
N2 Zn2 Zn1A 132.40(19) . 9
N2 Zn2 Zn1A 73.65(18) 9 9
Zn1A Zn2 Zn1A 60.91(4) 5 9
Zn1A Zn2 Zn1A 60.91(4) . 9
C3 C2 C1 120.3(9) . .
C13 N2 C17 117.1(7) . .
C13 N2 Zn2 117.8(6) . .
C17 N2 Zn2 124.1(5) . .
C2 C3 C4 120.3(9) . .
C17 N3 C18 116.9(7) . .
C17 N3 Zn1A 121.5(5) . .
C18 N3 Zn1A 117.6(5) . .
C5 C4 C3 118.4(10) . .
C1 N4 C6 116.9(7) . .
C1 N4 Zn1A 120.1(5) . .
C6 N4 Zn1A 114.7(5) . .
C4 C5 N1 122.7(9) . .
N4 C6 C7 115.1(7) . .
C12 C7 C8 119.1(8) . .
C12 C7 C6 118.1(8) . .
C8 C7 C6 122.7(8) . .
C9 C8 C7 120.4(9) . .
C8 C9 C10 121.2(10) . .
C9 C10 C11 118.6(9) . .
C10 C11 C12 121.6(10) . .
C7 C12 C11 119.1(9) . .
C14 C13 N2 125.2(9) . .
C13 C14 C15 117.6(9) . .
C16 C15 C14 120.3(9) . .
C15 C16 C17 120.7(9) . .
N3 C17 N2 116.9(7) . .
N3 C17 C16 124.3(8) . .
N2 C17 C16 118.7(8) . .
N3 C18 C19 114.5(7) . .
C20 C19 C24 118.7(10) . .
C20 C19 C18 120.9(9) . .
C24 C19 C18 120.3(8) . .
C19 C20 C21 120.1(11) . .
C22 C21 C20 119.0(12) . .
C23 C22 C21 120.0(13) . .
C22 C23 C24 120.9(13) . .
C23 C24 C19 121.1(11) . .
C26 C25 C30 120.0 . .
C28 C26 C25 120.0 . .
C26 C28 C27 120.0 . .
C28 C27 C29 120.0 . .
C30 C29 C27 120.0 . .
C29 C30 C25 120.0 . .

loop_
_geom_bond_atom_site_label_1
_geom_bond_atom_site_label_2
_geom_bond_distance
_geom_bond_site_symmetry_2
C1 N4 1.356(10) .
C1 N1 1.369(10) .
C1 C2 1.401(11) .
N1 C5 1.364(10) .
N1 Zn1A 2.069(7) 9
O1 Zn2 1.902(8) .
O1 Zn1A 1.905(3) 5
O1 Zn1A 1.905(3) .
O1 Zn1A 1.905(3) 9
Zn1A N4 1.984(7) .
Zn1A N3 2.002(7) .
Zn1A N1 2.069(7) 5
Zn1A Zn2 3.0885(16) .
Zn1A Zn1A 3.1308(16) 5
Zn1A Zn1A 3.1308(16) 9
Zn2 N2 2.045(7) 5
Zn2 N2 2.045(7) .
Zn2 N2 2.045(7) 9
Zn2 Zn1A 3.0885(16) 5
Zn2 Zn1A 3.0885(16) 9
C2 C3 1.372(13) .
N2 C13 1.360(10) .
N2 C17 1.374(10) .
C3 C4 1.380(13) .
N3 C17 1.357(10) .
N3 C18 1.458(10) .
C4 C5 1.344(13) .
N4 C6 1.486(10) .
C6 C7 1.508(11) .
C7 C12 1.376(11) .
C7 C8 1.404(11) .
C8 C9 1.361(12) .
C9 C10 1.370(13) .
C10 C11 1.377(14) .
C11 C12 1.390(13) .
C13 C14 1.337(12) .
C14 C15 1.371(13) .
C15 C16 1.352(12) .
C16 C17 1.405(11) .
C18 C19 1.488(12) .
C19 C20 1.359(12) .
C19 C24 1.374(14) .
C20 C21 1.424(15) .
C21 C22 1.366(18) .
C22 C23 1.348(18) .
C23 C24 1.364(16) .
C25 C26 1.3900 .
C25 C30 1.3900 .
C26 C28 1.3900 .
C28 C27 1.3900 .
C27 C29 1.3900 .
C29 C30 1.3900 .
